data_7159741
loop_
_publ_author_name
'Gommenginger, Cl&#xe9;ment'
'Hourtoule, Maxime'
'Menghini, Marco'
'Miesch, Laurence'

_publ_section_title
;
 Metal free regio - and stereoselective semireduction of
 CF<sub>3</sub>-substituted <i>N</i>-allenamides.
;
_journal_issue 5
_journal_name_full 'Organic &amp; biomolecular chemistry'
_journal_page_first 940
_journal_page_last 944
_journal_paper_doi 10.1039/d3ob01859h
_journal_volume 22
_journal_year 2024
_chemical_formula_moiety 'C19 H18 F3 N O4 S'
_chemical_formula_sum 'C19 H18 F3 N O4 S'
_chemical_formula_weight 413.40
_space_group_crystal_system monoclinic
_space_group_IT_number 14
_space_group_name_Hall '-P 2ybc'
_space_group_name_H-M_alt 'P 1 21/c 1'
_atom_sites_solution_hydrogens geom
_audit_creation_method SHELXL-2018/3
_audit_update_record
;
2023-10-18 deposited with the CCDC.	2023-12-22 downloaded from the CCDC.
;
_cell_angle_alpha 90
_cell_angle_beta 110.3770(10)
_cell_angle_gamma 90
_cell_formula_units_Z 4
_cell_length_a 9.9278(3)
_cell_length_b 16.1864(4)
_cell_length_c 12.2047(3)
_cell_measurement_reflns_used 9234
_cell_measurement_temperature 120(2)
_cell_measurement_theta_max 27.90
_cell_measurement_theta_min 2.19
_cell_volume 1838.51(9)
_computing_cell_refinement 'Bruker SAINT'
_computing_data_collection 'Bruker APEX3'
_computing_data_reduction 'Bruker SAINT'
_computing_molecular_graphics 'Bruker SHELXTL'
_computing_publication_material 'Bruker SHELXTL'
_computing_structure_refinement 'SHELXL-2018/3 (Sheldrick, 2018)'
_computing_structure_solution 'SHELXT 2018/2 (Sheldrick, 2018)'
_diffrn_ambient_temperature 120(2)
_diffrn_measured_fraction_theta_full 0.999
_diffrn_measured_fraction_theta_max 0.997
_diffrn_measurement_device_type 'Bruker PHOTON-III CPAD'
_diffrn_measurement_method '\f and \w shuterless scans'
_diffrn_radiation_type MoK\a
_diffrn_radiation_wavelength 0.71073
_diffrn_reflns_av_R_equivalents 0.0245
_diffrn_reflns_av_unetI/netI 0.0144
_diffrn_reflns_Laue_measured_fraction_full 0.999
_diffrn_reflns_Laue_measured_fraction_max 0.997
_diffrn_reflns_limit_h_max 13
_diffrn_reflns_limit_h_min -13
_diffrn_reflns_limit_k_max 19
_diffrn_reflns_limit_k_min -21
_diffrn_reflns_limit_l_max 14
_diffrn_reflns_limit_l_min -16
_diffrn_reflns_number 29538
_diffrn_reflns_point_group_measured_fraction_full 0.999
_diffrn_reflns_point_group_measured_fraction_max 0.997
_diffrn_reflns_theta_full 25.242
_diffrn_reflns_theta_max 27.913
_diffrn_reflns_theta_min 2.180
_diffrn_source 'Mo-ImuS 3.0 microfocus tube'
_exptl_absorpt_coefficient_mu 0.232
_exptl_absorpt_correction_T_max 0.7456
_exptl_absorpt_correction_T_min 0.6812
_exptl_absorpt_correction_type multi-scan
_exptl_absorpt_process_details sadabs
_exptl_crystal_colour colourless
_exptl_crystal_density_diffrn 1.494
_exptl_crystal_density_meas ?
_exptl_crystal_description block
_exptl_crystal_F_000 856
_exptl_crystal_size_max 0.200
_exptl_crystal_size_mid 0.160
_exptl_crystal_size_min 0.150
_refine_diff_density_max 0.728
_refine_diff_density_min -0.668
_refine_diff_density_rms 0.053
_refine_ls_extinction_method none
_refine_ls_goodness_of_fit_ref 1.012
_refine_ls_hydrogen_treatment constr
_refine_ls_matrix_type full
_refine_ls_number_parameters 254
_refine_ls_number_reflns 4381
_refine_ls_number_restraints 0
_refine_ls_restrained_S_all 1.012
_refine_ls_R_factor_all 0.0414
_refine_ls_R_factor_gt 0.0379
_refine_ls_shift/su_max 0.001
_refine_ls_shift/su_mean 0.000
_refine_ls_structure_factor_coef Fsqd
_refine_ls_weighting_details 'w=1/[\s^2^(Fo^2^)+(0.0569P)^2^+1.2971P] where P=(Fo^2^+2Fc^2^)/3'
_refine_ls_weighting_scheme calc
_refine_ls_wR_factor_gt 0.1034
_refine_ls_wR_factor_ref 0.1070
_reflns_Friedel_coverage 0.000
_reflns_number_gt 4013
_reflns_number_total 4381
_reflns_threshold_expression 'I > 2\s(I)'
_cod_data_source_file d3ob01859h2.cif
_cod_data_source_block elmcg230419
_cod_depositor_comments
;
The following automatic conversions were performed:

data item '_exptl_crystal_density_meas' value 'none' was changed to
'?' -- the value is perceived as not measured.

Automatic conversion script
Id: cif_fix_values 8170 2020-07-09 18:12:32Z antanas 

 Adding full bibliography for 7159741.cif.
;
_cod_original_sg_symbol_H-M 'P 21/c'
_cod_database_code 7159741
_shelx_shelxl_version_number 2018/3
_shelx_space_group_comment
;
The symmetry employed for this shelxl refinement is uniquely defined
by the following loop, which should always be used as a source of
symmetry information in preference to the above space-group names.
They are only intended as comments.
;
_shelx_estimated_absorpt_t_min 0.955
_shelx_estimated_absorpt_t_max 0.966

loop_
_space_group_symop_operation_xyz
'x, y, z'
'-x, y+1/2, -z+1/2'
'-x, -y, -z'
'x, -y-1/2, z-1/2'

loop_
_atom_site_label
_atom_site_type_symbol
_atom_site_fract_x
_atom_site_fract_y
_atom_site_fract_z
_atom_site_U_iso_or_equiv
_atom_site_adp_type
_atom_site_occupancy
_atom_site_site_symmetry_order
_atom_site_calc_flag
_atom_site_refinement_flags_posn
_atom_site_refinement_flags_adp
_atom_site_refinement_flags_occupancy
_atom_site_disorder_assembly
_atom_site_disorder_group
N1 N 0.45193(12) 0.80766(7) 0.59116(11) 0.0200(2) Uani 1 1 d . . . . .
S1 S 0.39648(3) 0.89714(2) 0.62517(3) 0.01896(10) Uani 1 1 d . . . . .
O1 O 0.38215(11) 0.88552(7) 0.73707(9) 0.0251(2) Uani 1 1 d . . . . .
O2 O 0.49263(11) 0.95858(7) 0.61049(10) 0.0262(2) Uani 1 1 d . . . . .
C1 C 0.22521(14) 0.91449(8) 0.52089(12) 0.0185(3) Uani 1 1 d . . . . .
C2 C 0.10602(15) 0.88650(9) 0.54502(13) 0.0227(3) Uani 1 1 d . . . . .
H2 H 0.117181 0.862665 0.618804 0.027 Uiso 1 1 calc R U . . .
C3 C -0.02935(16) 0.89382(9) 0.46008(14) 0.0250(3) Uani 1 1 d . . . . .
H3 H -0.110904 0.874360 0.476044 0.030 Uiso 1 1 calc R U . . .
C4 C -0.04768(16) 0.92908(9) 0.35214(13) 0.0250(3) Uani 1 1 d . . . . .
C5 C 0.07345(17) 0.95892(10) 0.33091(13) 0.0265(3) Uani 1 1 d . . . . .
H5 H 0.061771 0.984473 0.258101 0.032 Uiso 1 1 calc R U . . .
C6 C 0.20994(16) 0.95191(9) 0.41401(13) 0.0227(3) Uani 1 1 d . . . . .
H6 H 0.291448 0.972107 0.398640 0.027 Uiso 1 1 calc R U . . .
C7 C -0.19580(18) 0.93568(12) 0.26124(16) 0.0367(4) Uani 1 1 d . . . . .
H7A H -0.205763 0.895433 0.198915 0.055 Uiso 1 1 calc R U . . .
H7B H -0.210157 0.991548 0.228221 0.055 Uiso 1 1 calc R U . . .
H7C H -0.267844 0.924365 0.297437 0.055 Uiso 1 1 calc R U . . .
C8 C 0.52545(14) 0.80392(9) 0.50550(12) 0.0209(3) Uani 1 1 d . . . . .
H8A H 0.520037 0.858735 0.468229 0.025 Uiso 1 1 calc R U . . .
H8B H 0.475545 0.763631 0.443641 0.025 Uiso 1 1 calc R U . . .
C9 C 0.68209(14) 0.77886(9) 0.56140(12) 0.0188(3) Uani 1 1 d . . . . .
C10 C 0.74235(15) 0.72141(9) 0.50753(13) 0.0223(3) Uani 1 1 d . . . . .
H10 H 0.683478 0.696457 0.436562 0.027 Uiso 1 1 calc R U . . .
C11 C 0.88840(16) 0.69917(9) 0.55530(14) 0.0245(3) Uani 1 1 d . . . . .
H11 H 0.930178 0.660664 0.517766 0.029 Uiso 1 1 calc R U . . .
C12 C 0.96702(14) 0.73616(9) 0.65901(13) 0.0213(3) Uani 1 1 d . . . . .
O3 O 1.11222(11) 0.72800(7) 0.72253(10) 0.0265(2) Uani 1 1 d . . . . .
C13 C 1.13485(16) 0.77402(11) 0.82806(14) 0.0285(3) Uani 1 1 d . . . . .
H13A H 1.148549 0.735833 0.894434 0.034 Uiso 1 1 calc R U . . .
H13B H 1.221765 0.808898 0.845781 0.034 Uiso 1 1 calc R U . . .
O4 O 1.01106(11) 0.82470(8) 0.81091(10) 0.0300(3) Uani 1 1 d . . . . .
C14 C 0.90741(15) 0.79353(9) 0.71269(12) 0.0213(3) Uani 1 1 d . . . . .
C15 C 0.76597(15) 0.81681(9) 0.66690(12) 0.0213(3) Uani 1 1 d . . . . .
H15 H 0.726534 0.856557 0.704476 0.026 Uiso 1 1 calc R U . . .
C16 C 0.40499(15) 0.73502(9) 0.63000(12) 0.0211(3) Uani 1 1 d . . . . .
H16 H 0.347605 0.741688 0.677510 0.025 Uiso 1 1 calc R U . . .
C17 C 0.43291(16) 0.65804(9) 0.60687(13) 0.0250(3) Uani 1 1 d . . . . .
H17 H 0.485767 0.647852 0.556632 0.030 Uiso 1 1 calc R U . . .
C18 C 0.3804(2) 0.58714(10) 0.66067(15) 0.0324(4) Uani 1 1 d . . . . .
H18A H 0.464578 0.557012 0.713839 0.039 Uiso 1 1 calc R U . . .
H18B H 0.326166 0.609554 0.708466 0.039 Uiso 1 1 calc R U . . .
C19 C 0.28786(19) 0.52818(11) 0.57547(15) 0.0323(4) Uani 1 1 d . . . . .
F1 F 0.17068(14) 0.56358(9) 0.49969(13) 0.0639(4) Uani 1 1 d . . . . .
F2 F 0.24133(13) 0.46608(6) 0.62627(10) 0.0411(3) Uani 1 1 d . . . . .
F3 F 0.35893(17) 0.49127(8) 0.51273(12) 0.0590(4) Uani 1 1 d . . . . .

loop_
_atom_site_aniso_label
_atom_site_aniso_U_11
_atom_site_aniso_U_22
_atom_site_aniso_U_33
_atom_site_aniso_U_23
_atom_site_aniso_U_13
_atom_site_aniso_U_12
N1 0.0153(5) 0.0190(6) 0.0270(6) 0.0014(4) 0.0091(5) 0.0011(4)
S1 0.01401(16) 0.01838(17) 0.02322(18) -0.00159(12) 0.00490(13) -0.00167(11)
O1 0.0232(5) 0.0282(5) 0.0230(5) -0.0023(4) 0.0067(4) 0.0008(4)
O2 0.0187(5) 0.0228(5) 0.0355(6) -0.0023(4) 0.0074(4) -0.0066(4)
C1 0.0158(6) 0.0155(6) 0.0233(6) -0.0010(5) 0.0058(5) -0.0005(5)
C2 0.0187(7) 0.0213(7) 0.0283(7) 0.0024(5) 0.0086(6) -0.0004(5)
C3 0.0159(6) 0.0211(7) 0.0363(8) -0.0016(6) 0.0072(6) -0.0013(5)
C4 0.0204(7) 0.0216(7) 0.0282(7) -0.0069(5) 0.0024(6) 0.0047(5)
C5 0.0283(7) 0.0277(8) 0.0229(7) 0.0014(6) 0.0080(6) 0.0056(6)
C6 0.0222(7) 0.0221(7) 0.0254(7) 0.0005(5) 0.0105(6) 0.0012(5)
C7 0.0242(8) 0.0404(10) 0.0352(9) -0.0091(7) -0.0027(6) 0.0088(7)
C8 0.0157(6) 0.0256(7) 0.0210(6) 0.0007(5) 0.0059(5) 0.0001(5)
C9 0.0147(6) 0.0203(6) 0.0219(6) 0.0008(5) 0.0070(5) -0.0013(5)
C10 0.0204(7) 0.0224(7) 0.0251(7) -0.0039(5) 0.0092(5) -0.0031(5)
C11 0.0220(7) 0.0208(7) 0.0340(8) -0.0024(6) 0.0138(6) 0.0005(5)
C12 0.0137(6) 0.0212(7) 0.0300(7) 0.0062(5) 0.0087(5) 0.0009(5)
O3 0.0147(5) 0.0292(6) 0.0344(6) 0.0062(4) 0.0069(4) 0.0024(4)
C13 0.0175(7) 0.0365(8) 0.0283(7) 0.0090(6) 0.0041(6) 0.0006(6)
O4 0.0171(5) 0.0398(6) 0.0273(5) -0.0051(5) 0.0004(4) 0.0006(4)
C14 0.0173(6) 0.0247(7) 0.0211(6) 0.0010(5) 0.0057(5) -0.0032(5)
C15 0.0172(6) 0.0241(7) 0.0233(7) -0.0030(5) 0.0080(5) 0.0000(5)
C16 0.0177(6) 0.0224(7) 0.0229(7) 0.0014(5) 0.0066(5) -0.0022(5)
C17 0.0228(7) 0.0234(7) 0.0280(7) 0.0018(6) 0.0078(6) -0.0003(5)
C18 0.0393(9) 0.0232(7) 0.0330(8) 0.0031(6) 0.0105(7) -0.0041(7)
C19 0.0355(9) 0.0280(8) 0.0323(8) 0.0019(6) 0.0104(7) -0.0058(7)
F1 0.0379(7) 0.0543(8) 0.0733(9) 0.0235(7) -0.0136(6) -0.0100(6)
F2 0.0489(6) 0.0285(5) 0.0443(6) 0.0028(4) 0.0140(5) -0.0143(5)
F3 0.0857(10) 0.0444(7) 0.0612(8) -0.0217(6) 0.0437(8) -0.0170(7)

loop_
_atom_type_symbol
_atom_type_description
_atom_type_scat_dispersion_real
_atom_type_scat_dispersion_imag
_atom_type_scat_source
C C 0.0033 0.0016 'International Tables Vol C Tables 4.2.6.8 and 6.1.1.4'
H H 0.0000 0.0000 'International Tables Vol C Tables 4.2.6.8 and 6.1.1.4'
F F 0.0171 0.0103 'International Tables Vol C Tables 4.2.6.8 and 6.1.1.4'
O O 0.0106 0.0060 'International Tables Vol C Tables 4.2.6.8 and 6.1.1.4'
S S 0.1246 0.1234 'International Tables Vol C Tables 4.2.6.8 and 6.1.1.4'
N N 0.0061 0.0033 'International Tables Vol C Tables 4.2.6.8 and 6.1.1.4'

loop_
_geom_angle_atom_site_label_1
_geom_angle_atom_site_label_2
_geom_angle_atom_site_label_3
_geom_angle
_geom_angle_site_symmetry_1
_geom_angle_site_symmetry_3
_geom_angle_publ_flag
C16 N1 C8 120.67(12) . . ?
C16 N1 S1 118.00(10) . . ?
C8 N1 S1 120.39(10) . . ?
O2 S1 O1 120.11(7) . . ?
O2 S1 N1 106.40(6) . . ?
O1 S1 N1 106.05(6) . . ?
O2 S1 C1 108.52(7) . . ?
O1 S1 C1 108.61(7) . . ?
N1 S1 C1 106.34(6) . . ?
C2 C1 C6 121.00(13) . . ?
C2 C1 S1 118.35(11) . . ?
C6 C1 S1 120.58(11) . . ?
C3 C2 C1 119.21(14) . . ?
C2 C3 C4 121.13(14) . . ?
C3 C4 C5 118.67(13) . . ?
C3 C4 C7 119.99(15) . . ?
C5 C4 C7 121.33(15) . . ?
C6 C5 C4 121.33(14) . . ?
C5 C6 C1 118.62(13) . . ?
N1 C8 C9 112.06(11) . . ?
C10 C9 C15 120.66(13) . . ?
C10 C9 C8 120.55(13) . . ?
C15 C9 C8 118.76(12) . . ?
C9 C10 C11 121.76(13) . . ?
C12 C11 C10 116.32(13) . . ?
C11 C12 C14 122.04(13) . . ?
C11 C12 O3 128.44(14) . . ?
C14 C12 O3 109.43(13) . . ?
C12 O3 C13 105.06(11) . . ?
O4 C13 O3 107.94(12) . . ?
C14 O4 C13 105.13(12) . . ?
C15 C14 O4 127.14(14) . . ?
C15 C14 C12 122.55(13) . . ?
O4 C14 C12 110.22(12) . . ?
C14 C15 C9 116.65(13) . . ?
C17 C16 N1 126.48(13) . . ?
C16 C17 C18 119.58(14) . . ?
C19 C18 C17 114.34(14) . . ?
F1 C19 F2 106.47(14) . . ?
F1 C19 F3 107.37(16) . . ?
F2 C19 F3 105.21(14) . . ?
F1 C19 C18 112.89(15) . . ?
F2 C19 C18 112.87(14) . . ?
F3 C19 C18 111.53(15) . . ?

loop_
_geom_bond_atom_site_label_1
_geom_bond_atom_site_label_2
_geom_bond_distance
_geom_bond_site_symmetry_2
_geom_bond_publ_flag
N1 C16 1.4064(18) . ?
N1 C8 1.4701(18) . ?
N1 S1 1.6529(12) . ?
S1 O2 1.4323(11) . ?
S1 O1 1.4339(11) . ?
S1 C1 1.7559(14) . ?
C1 C2 1.3910(19) . ?
C1 C6 1.398(2) . ?
C2 C3 1.387(2) . ?
C3 C4 1.388(2) . ?
C4 C5 1.401(2) . ?
C4 C7 1.506(2) . ?
C5 C6 1.386(2) . ?
C8 C9 1.5197(18) . ?
C9 C10 1.3888(19) . ?
C9 C15 1.4078(19) . ?
C10 C11 1.408(2) . ?
C11 C12 1.372(2) . ?
C12 C14 1.383(2) . ?
C12 O3 1.3850(17) . ?
O3 C13 1.436(2) . ?
C13 O4 1.4310(19) . ?
O4 C14 1.3752(17) . ?
C14 C15 1.3710(19) . ?
C16 C17 1.328(2) . ?
C17 C18 1.503(2) . ?
C18 C19 1.473(2) . ?
C19 F1 1.337(2) . ?
C19 F2 1.3445(19) . ?
C19 F3 1.348(2) . ?

loop_
_geom_torsion_atom_site_label_1
_geom_torsion_atom_site_label_2
_geom_torsion_atom_site_label_3
_geom_torsion_atom_site_label_4
_geom_torsion
_geom_torsion_site_symmetry_1
_geom_torsion_site_symmetry_2
_geom_torsion_site_symmetry_3
_geom_torsion_site_symmetry_4
_geom_torsion_publ_flag
C16 N1 S1 O2 161.56(10) . . . . ?
C8 N1 S1 O2 -29.42(12) . . . . ?
C16 N1 S1 O1 32.60(12) . . . . ?
C8 N1 S1 O1 -158.38(10) . . . . ?
C16 N1 S1 C1 -82.89(11) . . . . ?
C8 N1 S1 C1 86.13(11) . . . . ?
O2 S1 C1 C2 -154.78(11) . . . . ?
O1 S1 C1 C2 -22.63(13) . . . . ?
N1 S1 C1 C2 91.12(12) . . . . ?
O2 S1 C1 C6 28.30(14) . . . . ?
O1 S1 C1 C6 160.45(11) . . . . ?
N1 S1 C1 C6 -85.80(12) . . . . ?
C6 C1 C2 C3 1.9(2) . . . . ?
S1 C1 C2 C3 -175.00(11) . . . . ?
C1 C2 C3 C4 -0.5(2) . . . . ?
C2 C3 C4 C5 -1.2(2) . . . . ?
C2 C3 C4 C7 179.57(14) . . . . ?
C3 C4 C5 C6 1.6(2) . . . . ?
C7 C4 C5 C6 -179.18(14) . . . . ?
C4 C5 C6 C1 -0.3(2) . . . . ?
C2 C1 C6 C5 -1.5(2) . . . . ?
S1 C1 C6 C5 175.33(11) . . . . ?
C16 N1 C8 C9 -78.52(16) . . . . ?
S1 N1 C8 C9 112.76(12) . . . . ?
N1 C8 C9 C10 136.17(14) . . . . ?
N1 C8 C9 C15 -45.73(17) . . . . ?
C15 C9 C10 C11 -0.3(2) . . . . ?
C8 C9 C10 C11 177.79(13) . . . . ?
C9 C10 C11 C12 1.2(2) . . . . ?
C10 C11 C12 C14 -1.4(2) . . . . ?
C10 C11 C12 O3 -177.51(13) . . . . ?
C11 C12 O3 C13 -174.94(15) . . . . ?
C14 C12 O3 C13 8.54(15) . . . . ?
C12 O3 C13 O4 -14.37(15) . . . . ?
O3 C13 O4 C14 14.73(15) . . . . ?
C13 O4 C14 C15 173.86(15) . . . . ?
C13 O4 C14 C12 -9.54(16) . . . . ?
C11 C12 C14 C15 0.6(2) . . . . ?
O3 C12 C14 C15 177.40(13) . . . . ?
C11 C12 C14 O4 -176.16(13) . . . . ?
O3 C12 C14 O4 0.62(16) . . . . ?
O4 C14 C15 C9 176.59(13) . . . . ?
C12 C14 C15 C9 0.4(2) . . . . ?
C10 C9 C15 C14 -0.5(2) . . . . ?
C8 C9 C15 C14 -178.63(13) . . . . ?
C8 N1 C16 C17 7.8(2) . . . . ?
S1 N1 C16 C17 176.77(12) . . . . ?
N1 C16 C17 C18 176.88(14) . . . . ?
C16 C17 C18 C19 122.82(17) . . . . ?
C17 C18 C19 F1 -58.5(2) . . . . ?
C17 C18 C19 F2 -179.27(14) . . . . ?
C17 C18 C19 F3 62.5(2) . . . . ?
